data_2017356
loop_
_publ_author_name
'Ko\,sar, Ba\,sak'
'Albayrak, \,Cigdem'
'Odaba\,so\(glu, Mustafa'
'B\"uy\"ukg\"ung\"or, Orhan'

_publ_section_title
;
 (<i>E</i>)-2-[(4-Chlorophenyl)iminomethyl]-5-methoxyphenol and
 (<i>E</i>)-2-[(2-chlorophenyl)iminomethyl]-5-methoxyphenol: X-ray and
 DFT-calculated structures
;
_journal_coeditor_code SF3113
_journal_issue 10
_journal_name_full 'Acta Crystallographica Section C'
_journal_page_first o517
_journal_page_last o520
_journal_paper_doi 10.1107/S0108270109034350
_journal_volume 65
_journal_year 2009
_chemical_formula_iupac 'C14 H12 Cl N O2'
_chemical_formula_moiety 'C14 H12 Cl N O2'
_chemical_formula_sum 'C14 H12 Cl N O2'
_chemical_formula_weight 261.70
_chemical_name_systematic
;
(<i>E</i>)-2-[(4-Chlorophenyl)iminomethyl]-5-methoxyphenol
;
_space_group_IT_number 14
_symmetry_cell_setting monoclinic
_symmetry_space_group_name_Hall '-P 2ybc'
_symmetry_space_group_name_H-M 'P 1 21/c 1'
_atom_sites_solution_hydrogens geom
_atom_sites_solution_primary direct
_atom_sites_solution_secondary difmap
_audit_creation_method SHELXL-97
_cell_angle_alpha 90.00
_cell_angle_beta 93.880(9)
_cell_angle_gamma 90.00
_cell_formula_units_Z 4
_cell_length_a 5.5859(6)
_cell_length_b 8.9617(6)
_cell_length_c 25.333(3)
_cell_measurement_reflns_used 1034
_cell_measurement_temperature 293(2)
_cell_measurement_theta_max 26.10
_cell_measurement_theta_min 1.61
_cell_volume 1265.2(2)
_computing_cell_refinement 'X-AREA (Stoe & Cie, 2002)'
_computing_data_collection 'X-AREA (Stoe & Cie, 2002)'
_computing_data_reduction 'X-RED (Stoe & Cie, 2002)'
_computing_molecular_graphics
;
PLATON (Spek, 2009) and ORTEP-3 (Farrugia, 1997)
;
_computing_publication_material
;
WinGX (Farrugia, 1999) and enCIFer (Allen <i>et al.</i>,  2004)
;
_computing_structure_refinement 'SHELXL97 (Sheldrick, 2008)'
_computing_structure_solution 'SHELXS97 (Sheldrick, 2008)'
_diffrn_ambient_temperature 293(2)
_diffrn_detector_area_resol_mean 6.67
_diffrn_measured_fraction_theta_full 0.989
_diffrn_measured_fraction_theta_max 0.989
_diffrn_measurement_device_type 'Stoe IPDS 2'
_diffrn_measurement_method '\w scan'
_diffrn_radiation_monochromator graphite
_diffrn_radiation_source 'fine-focus sealed tube'
_diffrn_radiation_type MoK\a
_diffrn_radiation_wavelength 0.71073
_diffrn_reflns_av_R_equivalents 0.0359
_diffrn_reflns_av_sigmaI/netI 0.0281
_diffrn_reflns_limit_h_max 6
_diffrn_reflns_limit_h_min -6
_diffrn_reflns_limit_k_max 11
_diffrn_reflns_limit_k_min -11
_diffrn_reflns_limit_l_max 31
_diffrn_reflns_limit_l_min -30
_diffrn_reflns_number 10988
_diffrn_reflns_theta_full 25.99
_diffrn_reflns_theta_max 25.99
_diffrn_reflns_theta_min 1.61
_exptl_absorpt_coefficient_mu 0.294
_exptl_absorpt_correction_T_max 0.9681
_exptl_absorpt_correction_T_min 0.8643
_exptl_absorpt_correction_type integration
_exptl_absorpt_process_details '(X-RED; Stoe & Cie, 2002)'
_exptl_crystal_colour yellow
_exptl_crystal_density_diffrn 1.374
_exptl_crystal_density_method 'not measured'
_exptl_crystal_description prism
_exptl_crystal_F_000 544
_exptl_crystal_size_max 0.52
_exptl_crystal_size_mid 0.31
_exptl_crystal_size_min 0.12
_refine_diff_density_max 0.111
_refine_diff_density_min -0.173
_refine_ls_extinction_method none
_refine_ls_goodness_of_fit_ref 0.984
_refine_ls_hydrogen_treatment mixed
_refine_ls_matrix_type full
_refine_ls_number_parameters 167
_refine_ls_number_reflns 2440
_refine_ls_number_restraints 1
_refine_ls_restrained_S_all 0.985
_refine_ls_R_factor_all 0.0697
_refine_ls_R_factor_gt 0.0377
_refine_ls_shift/su_max 0.000
_refine_ls_shift/su_mean 0.000
_refine_ls_structure_factor_coef Fsqd
_refine_ls_weighting_details 'calc w=1/[\s^2^(Fo^2^)+(0.0528P)^2^] where P=(Fo^2^+2Fc^2^)/3'
_refine_ls_weighting_scheme calc
_refine_ls_wR_factor_gt 0.0869
_refine_ls_wR_factor_ref 0.0978
_reflns_number_gt 1505
_reflns_number_total 2440
_reflns_threshold_expression I>2\s(I)
_cod_data_source_file sf3113.cif
_cod_data_source_block I
_cod_original_sg_symbol_H-M 'P 21/c'
_cod_database_code 2017356
_cod_database_fobs_code 2017356

loop_
_symmetry_equiv_pos_as_xyz
'x, y, z'
'-x, y+1/2, -z+1/2'
'-x, -y, -z'
'x, -y-1/2, z-1/2'

loop_
_atom_site_type_symbol
_atom_site_label
_atom_site_fract_x
_atom_site_fract_y
_atom_site_fract_z
_atom_site_U_iso_or_equiv
_atom_site_adp_type
_atom_site_calc_flag
_atom_site_refinement_flags
_atom_site_occupancy
_atom_site_disorder_assembly
_atom_site_disorder_group
C C1 0.8979(3) 0.5450(2) 0.19344(7) 0.0630(5) Uani d . 1 . .
C C2 1.1110(4) 0.4659(2) 0.19480(8) 0.0736(5) Uani d . 1 . .
H H2 1.1708 0.4226 0.2264 0.088 Uiso calc R 1 . .
C C3 1.2356(4) 0.4505(2) 0.14998(8) 0.0756(5) Uani d . 1 . .
H H3 1.3785 0.3969 0.1513 0.091 Uiso calc R 1 . .
C C4 1.1475(4) 0.5146(2) 0.10348(8) 0.0696(5) Uani d . 1 . .
C C5 0.9382(4) 0.5941(2) 0.10109(8) 0.0782(5) Uani d . 1 . .
H H5 0.8785 0.6366 0.0694 0.094 Uiso calc R 1 . .
C C6 0.8172(3) 0.6103(2) 0.14625(8) 0.0746(5) Uani d . 1 . .
H H6 0.6773 0.6669 0.1449 0.090 Uiso calc R 1 . .
C C7 0.7795(3) 0.4844(2) 0.27826(8) 0.0680(5) Uani d . 1 . .
H H7 0.8951 0.4096 0.2800 0.082 Uiso calc R 1 . .
C C8 0.6311(3) 0.50368(18) 0.32191(7) 0.0619(4) Uani d . 1 . .
C C9 0.4484(3) 0.61090(19) 0.32117(6) 0.0618(4) Uani d . 1 . .
C C10 0.3072(3) 0.6283(2) 0.36363(7) 0.0671(5) Uani d . 1 . .
H H10 0.1864 0.6999 0.3625 0.081 Uiso calc R 1 . .
C C11 0.3473(4) 0.5386(2) 0.40754(7) 0.0678(5) Uani d . 1 . .
C C12 0.5264(4) 0.4304(2) 0.40925(8) 0.0799(6) Uani d . 1 . .
H H12 0.5525 0.3697 0.4388 0.096 Uiso calc R 1 . .
C C13 0.6627(4) 0.4147(2) 0.36714(8) 0.0774(5) Uani d . 1 . .
H H13 0.7815 0.3418 0.3685 0.093 Uiso calc R 1 . .
C C14 0.0517(4) 0.6660(2) 0.45455(8) 0.0924(7) Uani d . 1 . .
H H14A -0.0662 0.6603 0.4252 0.111 Uiso calc R 1 . .
H H14B 0.1346 0.7597 0.4536 0.111 Uiso calc R 1 . .
H H14C -0.0261 0.6582 0.4871 0.111 Uiso calc R 1 . .
N N1 0.7574(3) 0.56732(17) 0.23696(6) 0.0663(4) Uani d . 1 . .
O O1 0.4055(3) 0.70146(15) 0.27921(5) 0.0807(4) Uani d D 1 . .
H H1 0.507(4) 0.675(3) 0.2574(8) 0.115(9) Uiso d D 1 . .
O O2 0.2195(3) 0.54679(16) 0.45124(5) 0.0881(4) Uani d . 1 . .
Cl Cl1 1.30643(11) 0.49517(7) 0.04711(2) 0.0971(2) Uani d . 1 . .

loop_
_atom_site_aniso_label
_atom_site_aniso_U_11
_atom_site_aniso_U_22
_atom_site_aniso_U_33
_atom_site_aniso_U_12
_atom_site_aniso_U_13
_atom_site_aniso_U_23
C1 0.0589(11) 0.0669(10) 0.0631(11) -0.0078(8) 0.0045(9) -0.0090(8)
C2 0.0720(12) 0.0836(13) 0.0651(11) 0.0051(10) 0.0044(10) 0.0010(9)
C3 0.0686(12) 0.0803(13) 0.0791(14) 0.0026(10) 0.0131(10) -0.0041(10)
C4 0.0660(11) 0.0780(12) 0.0655(11) -0.0188(10) 0.0089(9) -0.0078(9)
C5 0.0672(12) 0.1012(15) 0.0660(12) -0.0121(11) 0.0018(10) 0.0083(10)
C6 0.0627(11) 0.0848(13) 0.0762(13) -0.0007(10) 0.0035(10) 0.0070(11)
C7 0.0670(11) 0.0651(11) 0.0723(12) 0.0006(9) 0.0069(9) -0.0086(9)
C8 0.0672(10) 0.0539(10) 0.0641(10) -0.0006(8) 0.0012(9) -0.0011(8)
C9 0.0708(11) 0.0568(10) 0.0575(10) -0.0004(9) 0.0021(9) 0.0021(8)
C10 0.0727(12) 0.0623(11) 0.0667(11) 0.0049(9) 0.0078(9) 0.0013(9)
C11 0.0773(12) 0.0639(11) 0.0630(11) -0.0053(9) 0.0117(10) 0.0001(9)
C12 0.0938(15) 0.0713(12) 0.0750(13) 0.0067(11) 0.0080(11) 0.0162(10)
C13 0.0848(13) 0.0678(11) 0.0805(13) 0.0133(10) 0.0123(11) 0.0084(10)
C14 0.1133(18) 0.0852(14) 0.0825(14) 0.0049(13) 0.0359(13) -0.0010(11)
N1 0.0694(10) 0.0680(9) 0.0619(9) -0.0043(7) 0.0070(7) -0.0045(7)
O1 0.0942(10) 0.0851(9) 0.0640(8) 0.0227(7) 0.0126(7) 0.0135(7)
O2 0.1078(11) 0.0845(9) 0.0753(9) 0.0089(8) 0.0303(8) 0.0120(7)
Cl1 0.0862(4) 0.1320(5) 0.0755(4) -0.0201(3) 0.0247(3) -0.0077(3)

loop_
_atom_type_symbol
_atom_type_description
_atom_type_scat_dispersion_real
_atom_type_scat_dispersion_imag
_atom_type_scat_source
C C 0.0033 0.0016 'International Tables Vol C Tables 4.2.6.8 and 6.1.1.4'
H H 0.0000 0.0000 'International Tables Vol C Tables 4.2.6.8 and 6.1.1.4'
N N 0.0061 0.0033 'International Tables Vol C Tables 4.2.6.8 and 6.1.1.4'
O O 0.0106 0.0060 'International Tables Vol C Tables 4.2.6.8 and 6.1.1.4'
Cl Cl 0.1484 0.1585 'International Tables Vol C Tables 4.2.6.8 and 6.1.1.4'

loop_
_geom_angle_atom_site_label_1
_geom_angle_atom_site_label_2
_geom_angle_atom_site_label_3
_geom_angle_site_symmetry_1
_geom_angle_site_symmetry_3
_geom_angle
_geom_angle_publ_flag
C6 C1 C2 . . 117.99(17) ?
C6 C1 N1 . . 116.80(17) ?
C2 C1 N1 . . 125.19(18) ?
C3 C2 C1 . . 120.82(19) ?
C3 C2 H2 . . 119.6 ?
C1 C2 H2 . . 119.6 ?
C4 C3 C2 . . 119.57(19) ?
C4 C3 H3 . . 120.2 ?
C2 C3 H3 . . 120.2 ?
C5 C4 C3 . . 120.82(18) ?
C5 C4 Cl1 . . 119.88(16) ?
C3 C4 Cl1 . . 119.30(16) ?
C4 C5 C6 . . 119.05(19) ?
C4 C5 H5 . . 120.5 ?
C6 C5 H5 . . 120.5 ?
C5 C6 C1 . . 121.71(18) ?
C5 C6 H6 . . 119.1 ?
C1 C6 H6 . . 119.1 ?
N1 C7 C8 . . 122.02(18) ?
N1 C7 H7 . . 119.0 ?
C8 C7 H7 . . 119.0 ?
C13 C8 C9 . . 116.99(16) ?
C13 C8 C7 . . 121.01(17) ?
C9 C8 C7 . . 122.00(16) ?
O1 C9 C10 . . 117.73(16) ?
O1 C9 C8 . . 120.97(15) ?
C10 C9 C8 . . 121.30(16) ?
C11 C10 C9 . . 119.41(17) ?
C11 C10 H10 . . 120.3 ?
C9 C10 H10 . . 120.3 ?
O2 C11 C10 . . 124.09(17) ?
O2 C11 C12 . . 115.35(17) ?
C10 C11 C12 . . 120.57(17) ?
C13 C12 C11 . . 119.18(18) ?
C13 C12 H12 . . 120.4 ?
C11 C12 H12 . . 120.4 ?
C12 C13 C8 . . 122.53(18) ?
C12 C13 H13 . . 118.7 ?
C8 C13 H13 . . 118.7 ?
O2 C14 H14A . . 109.5 ?
O2 C14 H14B . . 109.5 ?
H14A C14 H14B . . 109.5 ?
O2 C14 H14C . . 109.5 ?
H14A C14 H14C . . 109.5 ?
H14B C14 H14C . . 109.5 ?
C7 N1 C1 . . 121.88(17) ?
C9 O1 H1 . . 104.9(17) ?
C11 O2 C14 . . 118.11(15) ?

loop_
_geom_bond_atom_site_label_1
_geom_bond_atom_site_label_2
_geom_bond_site_symmetry_2
_geom_bond_distance
_geom_bond_publ_flag
C1 C6 . 1.379(3) ?
C1 C2 . 1.384(3) ?
C1 N1 . 1.410(2) ?
C2 C3 . 1.379(2) ?
C2 H2 . 0.9300 ?
C3 C4 . 1.372(3) ?
C3 H3 . 0.9300 ?
C4 C5 . 1.367(3) ?
C4 Cl1 . 1.7404(19) ?
C5 C6 . 1.375(3) ?
C5 H5 . 0.9300 ?
C6 H6 . 0.9300 ?
C7 N1 . 1.282(2) ?
C7 C8 . 1.436(2) ?
C7 H7 . 0.9300 ?
C8 C13 . 1.398(3) ?
C8 C9 . 1.401(2) ?
C9 O1 . 1.346(2) ?
C9 C10 . 1.385(2) ?
C10 C11 . 1.379(2) ?
C10 H10 . 0.9300 ?
C11 O2 . 1.359(2) ?
C11 C12 . 1.392(3) ?
C12 C13 . 1.359(3) ?
C12 H12 . 0.9300 ?
C13 H13 . 0.9300 ?
C14 O2 . 1.428(2) ?
C14 H14A . 0.9600 ?
C14 H14B . 0.9600 ?
C14 H14C . 0.9600 ?
O1 H1 . 0.851(16) ?

loop_
_geom_hbond_atom_site_label_D
_geom_hbond_atom_site_label_H
_geom_hbond_atom_site_label_A
_geom_hbond_site_symmetry_A
_geom_hbond_distance_DH
_geom_hbond_distance_HA
_geom_hbond_distance_DA
_geom_hbond_angle_DHA
O1 H1 N1 . 0.851(16) 1.806(18) 2.596(2) 154(2)
C13 H13 Cg1 2_745 0.930 3.04 3.896(2) 154.32
C14 H14a Cg2 1_455 0.960 3.10 3.975(2) 152.80

loop_
_geom_torsion_atom_site_label_1
_geom_torsion_atom_site_label_2
_geom_torsion_atom_site_label_3
_geom_torsion_atom_site_label_4
_geom_torsion_site_symmetry_1
_geom_torsion_site_symmetry_2
_geom_torsion_site_symmetry_3
_geom_torsion_site_symmetry_4
_geom_torsion
_geom_torsion_publ_flag
C6 C1 C2 C3 . . . . -1.3(3) ?
N1 C1 C2 C3 . . . . -179.94(18) ?
C1 C2 C3 C4 . . . . 0.1(3) ?
C2 C3 C4 C5 . . . . 0.2(3) ?
C2 C3 C4 Cl1 . . . . 179.78(15) ?
C3 C4 C5 C6 . . . . 0.6(3) ?
Cl1 C4 C5 C6 . . . . -178.92(15) ?
C4 C5 C6 C1 . . . . -1.9(3) ?
C2 C1 C6 C5 . . . . 2.2(3) ?
N1 C1 C6 C5 . . . . -179.05(17) ?
N1 C7 C8 C13 . . . . -178.25(18) ?
N1 C7 C8 C9 . . . . 2.1(3) ?
C13 C8 C9 O1 . . . . 179.97(17) ?
C7 C8 C9 O1 . . . . -0.4(3) ?
C13 C8 C9 C10 . . . . 0.5(3) ?
C7 C8 C9 C10 . . . . -179.83(17) ?
O1 C9 C10 C11 . . . . -179.37(17) ?
C8 C9 C10 C11 . . . . 0.1(3) ?
C9 C10 C11 O2 . . . . 179.88(18) ?
C9 C10 C11 C12 . . . . -0.6(3) ?
O2 C11 C12 C13 . . . . 179.97(19) ?
C10 C11 C12 C13 . . . . 0.4(3) ?
C11 C12 C13 C8 . . . . 0.3(3) ?
C9 C8 C13 C12 . . . . -0.7(3) ?
C7 C8 C13 C12 . . . . 179.63(19) ?
C8 C7 N1 C1 . . . . -177.86(16) ?
C6 C1 N1 C7 . . . . 162.47(17) ?
C2 C1 N1 C7 . . . . -18.9(3) ?
C10 C11 O2 C14 . . . . -7.3(3) ?
C12 C11 O2 C14 . . . . 173.10(19) ?

loop_
_cod_related_entry_id
_cod_related_entry_database
_cod_related_entry_code
1 ChemSpider 24726517
